data_7050002
loop_
_publ_author_name
'Ota, Akira'
'Ouahab, Lahc\`ene'
'Golhen, St\'ephane'
'Cador, Olivier'
'Yoshida, Yukihiro'
'Saito, Gunzi'

_publ_section_title
;
 Paramagnetic transition metal complexes with a redox-active ligand:
 M(hfac)2(EDO-EDT-TTF-py)n; [M = CuII, n= 1, 2; M = MnII, n= 2]
;
_journal_issue 9
_journal_name_full 'New Journal of Chemistry'
_journal_page_first 1135
_journal_paper_doi 10.1039/b507163a
_journal_volume 29
_journal_year 2005
_chemical_formula_moiety 'C15 H11 N O2 S6'
_chemical_formula_sum 'C15 H11 N O2 S6'
_chemical_formula_weight 429.61
_chemical_name_common EDO-EDT-TTF-Py
_chemical_name_systematic
;
?
;
_space_group_IT_number 2
_symmetry_cell_setting triclinic
_symmetry_space_group_name_Hall '-P 1'
_symmetry_space_group_name_H-M 'P -1'
_atom_sites_solution_hydrogens geom
_atom_sites_solution_primary direct
_atom_sites_solution_secondary difmap
_audit_creation_method SHELXL-97
_cell_angle_alpha 64.758(2)
_cell_angle_beta 86.923(2)
_cell_angle_gamma 72.444(2)
_cell_formula_units_Z 2
_cell_length_a 8.4060(3)
_cell_length_b 10.5093(3)
_cell_length_c 11.5318(5)
_cell_measurement_reflns_used 3467
_cell_measurement_temperature 293(2)
_cell_measurement_theta_max 27.485
_cell_measurement_theta_min 0.998
_cell_volume 875.22(6)
_computing_cell_refinement 'HKL Scalepack (Otwinowski & Minor 1997)'
_computing_data_collection 'Collect (Nonius BV, 1997-2000)'
_computing_data_reduction 'HKL Denzo and Scalepack (Otwinowski & Minor 1997)'
_computing_structure_refinement 'SHELXL-97 (Sheldrick, 1997)'
_computing_structure_solution 'SHELXS-97 (Sheldrick, 1997)'
_diffrn_ambient_temperature 293(2)
_diffrn_detector_area_resol_mean 9
_diffrn_measured_fraction_theta_full 0.989
_diffrn_measured_fraction_theta_max 0.989
_diffrn_measurement_device '95mm CCD camera on \k-goniostat'
_diffrn_measurement_device_type KappaCCD
_diffrn_measurement_method CCD
_diffrn_radiation_monochromator graphite
_diffrn_radiation_source 'fine-focus sealed tube'
_diffrn_radiation_type MoK\a
_diffrn_radiation_wavelength 0.71073
_diffrn_reflns_av_R_equivalents 0.0260
_diffrn_reflns_av_sigmaI/netI 0.0529
_diffrn_reflns_limit_h_max 10
_diffrn_reflns_limit_h_min -10
_diffrn_reflns_limit_k_max 13
_diffrn_reflns_limit_k_min -13
_diffrn_reflns_limit_l_max 13
_diffrn_reflns_limit_l_min -14
_diffrn_reflns_number 6367
_diffrn_reflns_theta_full 27.49
_diffrn_reflns_theta_max 27.49
_diffrn_reflns_theta_min 2.55
_exptl_absorpt_coefficient_mu 0.790
_exptl_crystal_colour 'pale yellow'
_exptl_crystal_density_diffrn 1.630
_exptl_crystal_density_method 'not measured'
_exptl_crystal_description plate
_exptl_crystal_F_000 440
_exptl_crystal_size_max 0.45
_exptl_crystal_size_mid 0.26
_exptl_crystal_size_min 0.05
_refine_diff_density_max 0.845
_refine_diff_density_min -0.480
_refine_diff_density_rms 0.066
_refine_ls_extinction_method none
_refine_ls_goodness_of_fit_ref 1.044
_refine_ls_hydrogen_treatment mixed
_refine_ls_matrix_type full
_refine_ls_number_parameters 217
_refine_ls_number_reflns 3961
_refine_ls_number_restraints 0
_refine_ls_restrained_S_all 1.044
_refine_ls_R_factor_all 0.0715
_refine_ls_R_factor_gt 0.0502
_refine_ls_shift/su_max 0.005
_refine_ls_shift/su_mean 0.000
_refine_ls_structure_factor_coef Fsqd
_refine_ls_weighting_details 'calc w=1/[\s^2^(Fo^2^)+(0.0558P)^2^+0.6072P] where P=(Fo^2^+2Fc^2^)/3'
_refine_ls_weighting_scheme calc
_refine_ls_wR_factor_gt 0.1236
_refine_ls_wR_factor_ref 0.1381
_reflns_number_gt 2953
_reflns_number_total 3961
_reflns_threshold_expression >2sigma(I)
_cod_data_source_file b507163a.txt
_cod_data_source_block 1
_cod_depositor_comments
;
The following automatic conversions were performed:
'_symmetry_cell_setting' value 'Triclinic' changed to 'triclinic'
according to '/home/saulius/struct/CIF-dictionaries/cif_core.dic'
dictionary named 'cif_core.dic' version 2.4.1 from 2010-06-29.

Automatic conversion script
Id: cif_fix_enum 1527 2010-12-29 10:47:43Z saulius 
;
_cod_original_sg_symbol_H-M P-1
_cod_database_code 7050002

loop_
_symmetry_equiv_pos_as_xyz
'x, y, z'
'-x, -y, -z'

loop_
_atom_site_label
_atom_site_type_symbol
_atom_site_fract_x
_atom_site_fract_y
_atom_site_fract_z
_atom_site_U_iso_or_equiv
_atom_site_adp_type
_atom_site_occupancy
_atom_site_symmetry_multiplicity
_atom_site_calc_flag
_atom_site_refinement_flags
_atom_site_disorder_assembly
_atom_site_disorder_group
S4 S 0.13322(12) 0.33966(10) 0.33390(8) 0.0554(2) Uani 1 1 d . . .
S6 S 0.21946(11) 0.52562(10) 0.47206(8) 0.0531(2) Uani 1 1 d . . .
S3 S 0.35771(10) 0.44178(10) 0.13339(9) 0.0540(2) Uani 1 1 d . . .
S5 S 0.43194(12) 0.63913(11) 0.26196(9) 0.0584(3) Uani 1 1 d . . .
S1 S 0.23005(12) 0.34626(10) -0.04210(8) 0.0554(2) Uani 1 1 d . . .
S2 S -0.04035(11) 0.23937(11) 0.18981(9) 0.0596(3) Uani 1 1 d . . .
O1 O 0.4192(3) 0.8537(3) 0.3297(3) 0.0677(7) Uani 1 1 d . . .
O2 O 0.2147(3) 0.7415(3) 0.5379(2) 0.0642(7) Uani 1 1 d . . .
C10 C 0.2659(4) 0.4498(3) 0.2713(3) 0.0451(7) Uani 1 1 d . . .
C3 C 0.2101(5) 0.1205(4) -0.0884(3) 0.0557(8) Uani 1 1 d . . .
C7 C 0.0205(6) 0.1764(6) 0.0658(5) 0.0826(14) Uani 1 1 d . . .
H7B H 0.0138 0.0766 0.0985 0.099 Uiso 1 1 calc R . .
H7A H -0.0634 0.2377 -0.0067 0.099 Uiso 1 1 calc R . .
C11 C 0.2997(4) 0.5291(3) 0.3273(3) 0.0445(6) Uani 1 1 d . . .
C4 C 0.1286(5) 0.2007(4) -0.2104(4) 0.0662(10) Uani 1 1 d . . .
H4 H 0.0530 0.2948 -0.2340 0.079 Uiso 1 1 calc R . .
N1 N 0.2668(4) 0.0077(4) -0.2719(3) 0.0663(8) Uani 1 1 d . . .
C8 C 0.2125(4) 0.3685(3) 0.0998(3) 0.0454(7) Uani 1 1 d . . .
C1 C 0.3437(5) -0.0664(4) -0.1557(4) 0.0682(10) Uani 1 1 d . . .
H1 H 0.4195 -0.1597 -0.1353 0.082 Uiso 1 1 calc R . .
C13 C 0.2699(4) 0.6839(4) 0.4510(3) 0.0496(7) Uani 1 1 d . . .
C9 C 0.1098(4) 0.3221(3) 0.1911(3) 0.0459(7) Uani 1 1 d . . .
C12 C 0.3630(4) 0.7352(4) 0.3566(3) 0.0520(8) Uani 1 1 d . . .
C2 C 0.3204(5) -0.0160(4) -0.0620(4) 0.0629(9) Uani 1 1 d . . .
H2 H 0.3791 -0.0744 0.0186 0.075 Uiso 1 1 calc R . .
C14 C 0.3938(6) 0.8941(5) 0.4344(5) 0.0822(13) Uani 1 1 d . . .
H16B H 0.3930 0.9959 0.4027 0.099 Uiso 1 1 calc R . .
H16A H 0.4889 0.8332 0.4980 0.099 Uiso 1 1 calc R . .
C5 C 0.1610(5) 0.1391(5) -0.2970(4) 0.0693(10) Uani 1 1 d . . .
H5 H 0.1042 0.1943 -0.3785 0.083 Uiso 1 1 calc R . .
C15 C 0.2441(8) 0.8809(6) 0.4974(5) 0.1029(18) Uani 1 1 d . . .
H15B H 0.1493 0.9575 0.4394 0.123 Uiso 1 1 calc R . .
H15A H 0.2479 0.8999 0.5723 0.123 Uiso 1 1 calc R . .
C6 C 0.1835(6) 0.1742(5) 0.0161(4) 0.0699(10) Uani 1 1 d . . .
H6 H 0.2674 0.1022 0.0878 0.084 Uiso 1 1 calc R . .

loop_
_atom_site_aniso_label
_atom_site_aniso_U_11
_atom_site_aniso_U_22
_atom_site_aniso_U_33
_atom_site_aniso_U_23
_atom_site_aniso_U_13
_atom_site_aniso_U_12
S4 0.0771(6) 0.0672(5) 0.0444(4) -0.0340(4) 0.0187(4) -0.0401(5)
S6 0.0723(5) 0.0634(5) 0.0443(4) -0.0326(4) 0.0174(4) -0.0371(4)
S3 0.0582(5) 0.0707(5) 0.0594(5) -0.0459(4) 0.0221(4) -0.0318(4)
S5 0.0670(5) 0.0759(6) 0.0608(5) -0.0458(5) 0.0277(4) -0.0401(5)
S1 0.0763(6) 0.0630(5) 0.0470(4) -0.0364(4) 0.0204(4) -0.0324(4)
S2 0.0658(5) 0.0811(6) 0.0647(6) -0.0515(5) 0.0258(4) -0.0409(5)
O1 0.0891(18) 0.0740(17) 0.0730(17) -0.0457(14) 0.0291(14) -0.0526(15)
O2 0.0851(17) 0.0777(17) 0.0661(16) -0.0540(14) 0.0310(13) -0.0442(14)
C10 0.0499(16) 0.0511(17) 0.0453(16) -0.0292(14) 0.0095(13) -0.0189(14)
C3 0.076(2) 0.062(2) 0.0499(19) -0.0372(16) 0.0179(16) -0.0327(18)
C7 0.094(3) 0.113(3) 0.100(3) -0.084(3) 0.051(3) -0.063(3)
C11 0.0521(17) 0.0493(16) 0.0406(15) -0.0255(13) 0.0080(13) -0.0187(14)
C4 0.080(3) 0.057(2) 0.059(2) -0.0318(18) 0.0094(19) -0.0090(19)
N1 0.0717(19) 0.086(2) 0.077(2) -0.062(2) 0.0238(17) -0.0355(18)
C8 0.0506(16) 0.0518(17) 0.0474(17) -0.0335(14) 0.0103(13) -0.0171(14)
C1 0.059(2) 0.064(2) 0.094(3) -0.051(2) 0.010(2) -0.0117(18)
C13 0.0578(18) 0.0586(18) 0.0520(18) -0.0370(16) 0.0136(14) -0.0264(16)
C9 0.0526(17) 0.0518(17) 0.0470(17) -0.0318(14) 0.0089(13) -0.0198(14)
C12 0.0590(19) 0.0605(19) 0.0580(19) -0.0379(16) 0.0152(15) -0.0307(16)
C2 0.063(2) 0.065(2) 0.065(2) -0.0330(19) -0.0042(17) -0.0167(18)
C14 0.105(3) 0.090(3) 0.099(3) -0.068(3) 0.031(3) -0.057(3)
C5 0.081(3) 0.087(3) 0.049(2) -0.038(2) 0.0062(18) -0.026(2)
C15 0.164(5) 0.106(4) 0.105(4) -0.084(3) 0.065(4) -0.085(4)
C6 0.103(3) 0.074(2) 0.062(2) -0.047(2) 0.029(2) -0.044(2)

loop_
_atom_type_symbol
_atom_type_description
_atom_type_scat_dispersion_real
_atom_type_scat_dispersion_imag
_atom_type_scat_source
C C 0.0033 0.0016 'International Tables Vol C Tables 4.2.6.8 and 6.1.1.4'
H H 0.0000 0.0000 'International Tables Vol C Tables 4.2.6.8 and 6.1.1.4'
N N 0.0061 0.0033 'International Tables Vol C Tables 4.2.6.8 and 6.1.1.4'
O O 0.0106 0.0060 'International Tables Vol C Tables 4.2.6.8 and 6.1.1.4'
S S 0.1246 0.1234 'International Tables Vol C Tables 4.2.6.8 and 6.1.1.4'

loop_
_geom_angle_atom_site_label_1
_geom_angle_atom_site_label_2
_geom_angle_atom_site_label_3
_geom_angle
_geom_angle_site_symmetry_1
_geom_angle_site_symmetry_3
_geom_angle_publ_flag
C10 S4 C9 94.14(14) . . ?
C13 S6 C11 92.61(14) . . ?
C10 S3 C8 93.99(13) . . ?
C12 S5 C11 92.62(14) . . ?
C8 S1 C6 98.20(16) . . ?
C9 S2 C7 102.87(16) . . ?
C12 O1 C14 109.5(3) . . ?
C13 O2 C15 110.0(3) . . ?
C11 C10 S3 122.7(2) . . ?
C11 C10 S4 122.9(2) . . ?
S3 C10 S4 114.30(16) . . ?
C2 C3 C4 116.8(3) . . ?
C2 C3 C6 119.0(3) . . ?
C4 C3 C6 124.1(3) . . ?
C6 C7 S2 119.9(3) . . ?
C10 C11 S5 121.9(2) . . ?
C10 C11 S6 122.4(2) . . ?
S5 C11 S6 115.62(16) . . ?
C3 C4 C5 118.9(4) . . ?
C1 N1 C5 115.8(3) . . ?
C9 C8 S1 126.0(2) . . ?
C9 C8 S3 117.2(2) . . ?
S1 C8 S3 116.40(17) . . ?
N1 C1 C2 124.6(4) . . ?
C12 C13 O2 125.1(3) . . ?
C12 C13 S6 118.0(2) . . ?
O2 C13 S6 116.9(2) . . ?
C8 C9 S2 128.3(2) . . ?
C8 C9 S4 116.9(2) . . ?
S2 C9 S4 114.70(17) . . ?
C13 C12 O1 125.7(3) . . ?
C13 C12 S5 118.1(2) . . ?
O1 C12 S5 116.1(2) . . ?
C3 C2 C1 119.4(4) . . ?
O1 C14 C15 116.3(3) . . ?
N1 C5 C4 124.4(4) . . ?
C14 C15 O2 116.0(4) . . ?
C7 C6 C3 112.1(3) . . ?
C7 C6 S1 115.6(3) . . ?
C3 C6 S1 108.6(2) . . ?

loop_
_geom_bond_atom_site_label_1
_geom_bond_atom_site_label_2
_geom_bond_distance
_geom_bond_site_symmetry_2
_geom_bond_publ_flag
S4 C10 1.756(3) . ?
S4 C9 1.761(3) . ?
S6 C13 1.754(3) . ?
S6 C11 1.757(3) . ?
S3 C10 1.754(3) . ?
S3 C8 1.762(3) . ?
S5 C12 1.750(3) . ?
S5 C11 1.756(3) . ?
S1 C8 1.742(3) . ?
S1 C6 1.799(4) . ?
S2 C9 1.739(3) . ?
S2 C7 1.808(4) . ?
O1 C12 1.371(4) . ?
O1 C14 1.427(4) . ?
O2 C13 1.373(3) . ?
O2 C15 1.431(5) . ?
C10 C11 1.346(4) . ?
C3 C2 1.366(5) . ?
C3 C4 1.380(5) . ?
C3 C6 1.515(4) . ?
C7 C6 1.454(5) . ?
C4 C5 1.380(5) . ?
N1 C1 1.311(5) . ?
N1 C5 1.315(5) . ?
C8 C9 1.345(4) . ?
C1 C2 1.374(5) . ?
C13 C12 1.323(4) . ?
C14 C15 1.432(6) . ?
